data_4071758
loop_
_publ_author_name
'Lyubov, Dmitrii M.'
'D\"oring, Christian'
'Fukin, Georgii K.'
'Cherkasov, Anton V.'
'Shavyrin, Andrei S.'
'Kempe, Rhett'
'Trifonov, Alexander A.'

_publ_section_title
;
 Selective Assembly of Trinuclear Rare-Earth Alkyl Hydrido Clusters
 Supported by Amidopyridinate Ligands
;
_journal_issue 13
_journal_name_full Organometallics
_journal_page_first 2905
_journal_paper_doi 10.1021/om800364b
_journal_volume 27
_journal_year 2008
_chemical_formula_sum 'C117 H178 N6 O2 Si Y3'
_chemical_formula_weight 1995.47
_chemical_name_systematic
; 
 ? 
;
_space_group_IT_number 14
_symmetry_cell_setting monoclinic
_symmetry_space_group_name_Hall '-P 2yn'
_symmetry_space_group_name_H-M 'P 1 21/n 1'
_atom_sites_solution_hydrogens geom
_atom_sites_solution_primary direct
_atom_sites_solution_secondary difmap
_audit_creation_method SHELXL-97
_cell_angle_alpha 90.00
_cell_angle_beta 106.5990(10)
_cell_angle_gamma 90.00
_cell_formula_units_Z 4
_cell_length_a 25.7685(16)
_cell_length_b 15.7564(10)
_cell_length_c 29.3881(18)
_cell_measurement_reflns_used 900
_cell_measurement_temperature 100(2)
_cell_measurement_theta_max 30
_cell_measurement_theta_min 2
_cell_volume 11434.9(12)
_computing_cell_refinement 'Bruker SMART'
_computing_data_collection 'Bruker SMART'
_computing_data_reduction 'Bruker SHELXTL'
_computing_molecular_graphics 'Bruker SHELXTL'
_computing_publication_material 'Bruker SHELXTL'
_computing_structure_refinement 'SHELXL-97 (Sheldrick, 1997)'
_computing_structure_solution 'SHELXS-97 (Sheldrick, 1990)'
_diffrn_ambient_temperature 100(2)
_diffrn_measured_fraction_theta_full 0.994
_diffrn_measured_fraction_theta_max 0.994
_diffrn_measurement_device_type 'CCD area detector'
_diffrn_measurement_method 'phi and omega scans'
_diffrn_radiation_monochromator graphite
_diffrn_radiation_source 'fine-focus sealed tube'
_diffrn_radiation_type MoK\a
_diffrn_radiation_wavelength 0.71073
_diffrn_reflns_av_R_equivalents 0.0844
_diffrn_reflns_av_sigmaI/netI 0.0673
_diffrn_reflns_limit_h_max 29
_diffrn_reflns_limit_h_min -29
_diffrn_reflns_limit_k_max 18
_diffrn_reflns_limit_k_min -18
_diffrn_reflns_limit_l_max 33
_diffrn_reflns_limit_l_min -33
_diffrn_reflns_number 80930
_diffrn_reflns_theta_full 24.00
_diffrn_reflns_theta_max 24.00
_diffrn_reflns_theta_min 2.06
_exptl_absorpt_coefficient_mu 1.569
_exptl_absorpt_correction_T_max 0.5656
_exptl_absorpt_correction_T_min 0.2141
_exptl_absorpt_correction_type multi-scan
_exptl_absorpt_process_details 'SADABS (Sheldrick, 1998a)'
_exptl_crystal_colour yellow
_exptl_crystal_density_diffrn 1.159
_exptl_crystal_density_method 'not measured'
_exptl_crystal_description prism
_exptl_crystal_F_000 4276
_exptl_crystal_size_max 1.42
_exptl_crystal_size_mid 0.48
_exptl_crystal_size_min 0.41
_refine_diff_density_max 1.213
_refine_diff_density_min -0.563
_refine_diff_density_rms 0.088
_refine_ls_extinction_method none
_refine_ls_goodness_of_fit_ref 1.015
_refine_ls_hydrogen_treatment mixed
_refine_ls_matrix_type full
_refine_ls_number_parameters 1188
_refine_ls_number_reflns 17842
_refine_ls_number_restraints 10
_refine_ls_restrained_S_all 1.014
_refine_ls_R_factor_all 0.0917
_refine_ls_R_factor_gt 0.0540
_refine_ls_shift/su_max 0.001
_refine_ls_shift/su_mean 0.000
_refine_ls_structure_factor_coef Fsqd
_refine_ls_weighting_details 'calc w=1/[\s^2^(Fo^2^)+(0.0796P)^2^+0.0000P] where P=(Fo^2^+2Fc^2^)/3'
_refine_ls_weighting_scheme calc
_refine_ls_wR_factor_gt 0.1225
_refine_ls_wR_factor_ref 0.1344
_reflns_number_gt 12486
_reflns_number_total 17842
_reflns_threshold_expression >2sigma(I)
_cod_data_source_file om800364b-file004.cif
_cod_data_source_block yamph1m
_cod_depositor_comments
;
The following automatic conversions were performed:

'_symmetry_cell_setting' value 'Monoclinic' changed to 'monoclinic'
according to /home/saulius/struct/CIF-dictionaries/cif_core.dic
dictionary named 'cif_core.dic' version 2.4.1 from 2010-06-29.

Automatic conversion script
Id: cif_fix_values 1715 2011-07-08 13:25:40Z adriana 
;
_cod_original_sg_symbol_H-M P2(1)/n
_cod_database_code 4071758

loop_
_symmetry_equiv_pos_as_xyz
'x, y, z'
'-x+1/2, y+1/2, -z+1/2'
'-x, -y, -z'
'x-1/2, -y-1/2, z-1/2'

loop_
_atom_site_label
_atom_site_type_symbol
_atom_site_fract_x
_atom_site_fract_y
_atom_site_fract_z
_atom_site_U_iso_or_equiv
_atom_site_adp_type
_atom_site_occupancy
_atom_site_symmetry_multiplicity
_atom_site_calc_flag
_atom_site_refinement_flags
Y1A Y 0.081309(10) -0.111850(16) -0.213654(9) 0.01866(7) Uani 1 1 d .
Y1B Y -0.050605(10) -0.155792(16) -0.276121(9) 0.01860(7) Uani 1 1 d D
Y1C Y 0.005155(10) 0.041261(16) -0.291707(9) 0.01889(7) Uani 1 1 d D
Si1C Si 0.09704(3) 0.10375(5) -0.36345(3) 0.0260(2) Uani 1 1 d .
O1A O 0.08861(7) -0.04437(11) -0.14079(7) 0.0251(5) Uani 1 1 d .
O1B O -0.07174(7) -0.17613(11) -0.35865(7) 0.0253(5) Uani 1 1 d .
N1A N 0.15761(8) -0.15272(13) -0.23523(8) 0.0195(6) Uani 1 1 d .
N1C N 0.01278(8) 0.17543(13) -0.25703(8) 0.0211(6) Uani 1 1 d .
N1B N -0.11749(8) -0.18144(13) -0.23981(8) 0.0207(6) Uani 1 1 d .
C1A C 0.19352(10) -0.12610(16) -0.26185(10) 0.0207(7) Uani 1 1 d .
C1C C 0.02480(11) 0.21886(16) -0.21265(10) 0.0234(7) Uani 1 1 d .
C1B C -0.16339(10) -0.14304(17) -0.23031(10) 0.0223(7) Uani 1 1 d .
N2C N -0.04969(8) 0.16671(13) -0.33003(8) 0.0191(6) Uani 1 1 d .
N2A N 0.14625(8) -0.21839(13) -0.16985(8) 0.0189(6) Uani 1 1 d .
N2B N -0.08756(8) -0.29895(13) -0.26958(8) 0.0194(6) Uani 1 1 d .
C2A C 0.18178(11) -0.14276(17) -0.31028(10) 0.0243(7) Uani 1 1 d .
C2B C -0.15817(11) -0.09875(17) -0.18738(10) 0.0252(8) Uani 1 1 d .
C2C C -0.01832(12) 0.23307(18) -0.19254(11) 0.0331(9) Uani 1 1 d .
C3A C 0.21566(11) -0.11012(18) -0.33541(11) 0.0286(8) Uani 1 1 d .
H3AE H 0.2079 -0.1211 -0.3685 0.034 Uiso 1 1 calc R
C3C C -0.00799(14) 0.2754(2) -0.14936(12) 0.0421(10) Uani 1 1 d .
H3CA H -0.0366 0.2855 -0.1356 0.051 Uiso 1 1 calc R
C3B C -0.20439(12) -0.05965(19) -0.18134(11) 0.0357(9) Uani 1 1 d .
H3BE H -0.2018 -0.0297 -0.1527 0.043 Uiso 1 1 calc R
C4A C 0.26042(11) -0.06194(17) -0.31285(11) 0.0304(8) Uani 1 1 d .
H4AA H 0.2829 -0.0390 -0.3304 0.037 Uiso 1 1 calc R
C4B C -0.25355(12) -0.0631(2) -0.21545(12) 0.0364(9) Uani 1 1 d .
H4BA H -0.2842 -0.0358 -0.2103 0.044 Uiso 1 1 calc R
C4C C 0.04350(15) 0.3027(2) -0.12650(12) 0.0443(10) Uani 1 1 d .
H4CA H 0.0501 0.3320 -0.0971 0.053 Uiso 1 1 calc R
C5C C 0.08555(14) 0.28842(19) -0.14544(11) 0.0390(10) Uani 1 1 d .
H5CA H 0.1208 0.3079 -0.1289 0.047 Uiso 1 1 calc R
C5A C 0.27208(11) -0.04747(18) -0.26496(11) 0.0287(8) Uani 1 1 d .
H5AA H 0.3031 -0.0148 -0.2497 0.034 Uiso 1 1 calc R
C5B C -0.25821(11) -0.1059(2) -0.25681(11) 0.0344(9) Uani 1 1 d .
H5BA H -0.2923 -0.1079 -0.2803 0.041 Uiso 1 1 calc R
C6A C 0.24018(11) -0.07883(17) -0.23835(11) 0.0262(8) Uani 1 1 d .
C6B C -0.21389(11) -0.14678(18) -0.26529(11) 0.0291(8) Uani 1 1 d .
C6C C 0.07751(12) 0.24540(17) -0.18880(11) 0.0298(8) Uani 1 1 d .
C7A C 0.13588(11) -0.20219(18) -0.33529(10) 0.0248(7) Uani 1 1 d .
H7AA H 0.1072 -0.1986 -0.3185 0.030 Uiso 1 1 calc R
C7B C -0.10472(11) -0.09696(18) -0.14879(11) 0.0295(8) Uani 1 1 d .
H7BA H -0.0756 -0.0835 -0.1641 0.035 Uiso 1 1 calc R
C7C C -0.07582(12) 0.2033(2) -0.21637(12) 0.0385(9) Uani 1 1 d .
H7CA H -0.0764 0.1812 -0.2484 0.046 Uiso 1 1 calc R
C8B C -0.09146(13) -0.1824(2) -0.12423(12) 0.0385(9) Uani 1 1 d .
H8BA H -0.0927 -0.2266 -0.1480 0.058 Uiso 1 1 calc R
H8BB H -0.1180 -0.1954 -0.1071 0.058 Uiso 1 1 calc R
H8BC H -0.0551 -0.1804 -0.1018 0.058 Uiso 1 1 calc R
C8A C 0.15644(12) -0.29339(18) -0.33158(11) 0.0312(8) Uani 1 1 d .
H8AA H 0.1729 -0.3079 -0.2981 0.047 Uiso 1 1 calc R
H8AB H 0.1836 -0.2990 -0.3489 0.047 Uiso 1 1 calc R
H8AC H 0.1261 -0.3318 -0.3453 0.047 Uiso 1 1 calc R
C8C C -0.11652(13) 0.2752(2) -0.22442(14) 0.0517(11) Uani 1 1 d .
H8CA H -0.1528 0.2531 -0.2400 0.078 Uiso 1 1 calc R
H8CB H -0.1070 0.3185 -0.2446 0.078 Uiso 1 1 calc R
H8CC H -0.1161 0.3004 -0.1938 0.078 Uiso 1 1 calc R
C9A C 0.10983(12) -0.18027(19) -0.38753(10) 0.0316(8) Uani 1 1 d .
H9AA H 0.0964 -0.1218 -0.3901 0.047 Uiso 1 1 calc R
H9AB H 0.0796 -0.2191 -0.4009 0.047 Uiso 1 1 calc R
H9AC H 0.1368 -0.1859 -0.4051 0.047 Uiso 1 1 calc R
C9B C -0.10221(13) -0.0303(2) -0.11039(12) 0.0421(10) Uani 1 1 d .
H9BA H -0.1101 0.0258 -0.1252 0.063 Uiso 1 1 calc R
H9BB H -0.0659 -0.0300 -0.0878 0.063 Uiso 1 1 calc R
H9BC H -0.1290 -0.0439 -0.0936 0.063 Uiso 1 1 calc R
C9C C -0.09110(15) 0.1305(2) -0.18953(13) 0.0532(11) Uani 1 1 d .
H9CA H -0.1281 0.1121 -0.2058 0.080 Uiso 1 1 calc R
H9CB H -0.0891 0.1488 -0.1572 0.080 Uiso 1 1 calc R
H9CC H -0.0660 0.0832 -0.1882 0.080 Uiso 1 1 calc R
C10A C 0.25375(11) -0.05894(18) -0.18577(11) 0.0302(8) Uani 1 1 d .
H10A H 0.2371 -0.1043 -0.1707 0.036 Uiso 1 1 calc R
C10C C 0.12259(11) 0.23068(19) -0.21017(11) 0.0326(9) Uani 1 1 d .
H10B H 0.1168 0.1733 -0.2254 0.039 Uiso 1 1 calc R
C10B C -0.22135(11) -0.19497(19) -0.31150(10) 0.0293(8) Uani 1 1 d .
H10C H -0.1849 -0.2160 -0.3121 0.035 Uiso 1 1 calc R
C11C C 0.17866(13) 0.2294(2) -0.17348(13) 0.0468(11) Uani 1 1 d .
H11A H 0.1788 0.1877 -0.1487 0.070 Uiso 1 1 calc R
H11B H 0.1868 0.2858 -0.1591 0.070 Uiso 1 1 calc R
H11C H 0.2061 0.2139 -0.1892 0.070 Uiso 1 1 calc R
C11A C 0.22815(13) 0.0253(2) -0.17832(12) 0.0460(10) Uani 1 1 d .
H11D H 0.1892 0.0236 -0.1943 0.069 Uiso 1 1 calc R
H11E H 0.2447 0.0715 -0.1917 0.069 Uiso 1 1 calc R
H11F H 0.2341 0.0350 -0.1443 0.069 Uiso 1 1 calc R
C11B C -0.24345(13) -0.1387(2) -0.35554(11) 0.0368(9) Uani 1 1 d .
H11G H -0.2196 -0.0896 -0.3537 0.055 Uiso 1 1 calc R
H11H H -0.2799 -0.1190 -0.3567 0.055 Uiso 1 1 calc R
H11I H -0.2450 -0.1715 -0.3842 0.055 Uiso 1 1 calc R
C12B C -0.25826(12) -0.2726(2) -0.31509(12) 0.0378(9) Uani 1 1 d .
H12A H -0.2440 -0.3092 -0.2874 0.057 Uiso 1 1 calc R
H12B H -0.2595 -0.3044 -0.3441 0.057 Uiso 1 1 calc R
H12C H -0.2948 -0.2539 -0.3161 0.057 Uiso 1 1 calc R
C12C C 0.12173(12) 0.2945(2) -0.24924(12) 0.0386(9) Uani 1 1 d .
H12D H 0.0860 0.2940 -0.2727 0.058 Uiso 1 1 calc R
H12E H 0.1494 0.2792 -0.2648 0.058 Uiso 1 1 calc R
H12F H 0.1292 0.3514 -0.2354 0.058 Uiso 1 1 calc R
C12A C 0.31423(13) -0.0583(3) -0.16058(13) 0.0556(12) Uani 1 1 d .
H12G H 0.3300 -0.1129 -0.1654 0.083 Uiso 1 1 calc R
H12H H 0.3200 -0.0487 -0.1265 0.083 Uiso 1 1 calc R
H12I H 0.3316 -0.0127 -0.1736 0.083 Uiso 1 1 calc R
C13B C -0.11755(10) -0.26825(18) -0.24182(10) 0.0214(7) Uani 1 1 d .
C13A C 0.17391(10) -0.21580(16) -0.20331(9) 0.0177(7) Uani 1 1 d .
C13C C -0.02029(10) 0.21822(16) -0.29431(10) 0.0198(7) Uani 1 1 d .
C14A C 0.21591(10) -0.27638(17) -0.20140(10) 0.0212(7) Uani 1 1 d .
H14A H 0.2371 -0.2730 -0.2230 0.025 Uiso 1 1 calc R
C14C C -0.02626(11) 0.30716(16) -0.29741(10) 0.0232(7) Uani 1 1 d .
H14B H -0.0058 0.3427 -0.2726 0.028 Uiso 1 1 calc R
C14B C -0.14487(11) -0.32382(17) -0.21885(10) 0.0257(8) Uani 1 1 d .
H14C H -0.1667 -0.3023 -0.2003 0.031 Uiso 1 1 calc R
C15C C -0.06221(11) 0.34122(17) -0.33697(10) 0.0254(7) Uani 1 1 d .
H15A H -0.0656 0.4011 -0.3404 0.031 Uiso 1 1 calc R
C15A C 0.22487(11) -0.33863(17) -0.16817(10) 0.0233(7) Uani 1 1 d .
H15B H 0.2508 -0.3816 -0.1681 0.028 Uiso 1 1 calc R
C15B C -0.13922(11) -0.40937(18) -0.22380(10) 0.0269(8) Uani 1 1 d .
H15C H -0.1560 -0.4476 -0.2074 0.032 Uiso 1 1 calc R
C16A C 0.19676(10) -0.34062(17) -0.13419(10) 0.0233(7) Uani 1 1 d .
H16A H 0.2032 -0.3843 -0.1110 0.028 Uiso 1 1 calc R
C16B C -0.10929(11) -0.44107(18) -0.25251(10) 0.0244(8) Uani 1 1 d .
H16B H -0.1057 -0.5005 -0.2560 0.029 Uiso 1 1 calc R
C16C C -0.09375(11) 0.28833(17) -0.37226(10) 0.0246(8) Uani 1 1 d .
H16C H -0.1199 0.3114 -0.3990 0.030 Uiso 1 1 calc R
C17C C -0.08608(10) 0.20180(17) -0.36732(10) 0.0214(7) Uani 1 1 d .
C17A C 0.15913(10) -0.27732(16) -0.13498(9) 0.0187(7) Uani 1 1 d .
C17B C -0.08485(10) -0.38445(17) -0.27597(10) 0.0208(7) Uani 1 1 d .
C18A C 0.13750(10) -0.26502(17) -0.09335(9) 0.0210(7) Uani 1 1 d .
C18C C -0.12458(11) 0.14402(17) -0.40217(10) 0.0226(7) Uani 1 1 d .
C18B C -0.06166(11) -0.41199(16) -0.31440(10) 0.0208(7) Uani 1 1 d .
C19A C 0.16723(11) -0.20992(18) -0.05710(10) 0.0254(8) Uani 1 1 d .
C19C C -0.11292(11) 0.11642(17) -0.44345(10) 0.0252(8) Uani 1 1 d .
C19B C -0.09732(10) -0.42564(16) -0.36006(10) 0.0222(7) Uani 1 1 d .
C20B C -0.07587(11) -0.44902(16) -0.39662(10) 0.0226(7) Uani 1 1 d .
H20A H -0.0997 -0.4567 -0.4276 0.027 Uiso 1 1 calc R
C20A C 0.14897(12) -0.19845(19) -0.01737(10) 0.0322(9) Uani 1 1 d .
H20B H 0.1682 -0.1610 0.0069 0.039 Uiso 1 1 calc R
C20C C -0.15166(12) 0.06721(18) -0.47564(11) 0.0302(8) Uani 1 1 d .
H20C H -0.1441 0.0478 -0.5037 0.036 Uiso 1 1 calc R
C21C C -0.20028(12) 0.04583(19) -0.46818(11) 0.0303(8) Uani 1 1 d .
C21B C -0.02106(11) -0.46137(17) -0.38926(10) 0.0237(7) Uani 1 1 d .
C21A C 0.10342(12) -0.2400(2) -0.01193(11) 0.0322(8) Uani 1 1 d .
C22B C 0.01323(11) -0.44974(17) -0.34391(10) 0.0233(7) Uani 1 1 d .
H22A H 0.0509 -0.4590 -0.3385 0.028 Uiso 1 1 calc R
C22C C -0.21051(12) 0.07320(18) -0.42697(11) 0.0318(9) Uani 1 1 d .
H22B H -0.2438 0.0580 -0.4214 0.038 Uiso 1 1 calc R
C22A C 0.07623(12) -0.29354(19) -0.04756(10) 0.0301(8) Uani 1 1 d .
H22C H 0.0451 -0.3222 -0.0443 0.036 Uiso 1 1 calc R
C23C C -0.17348(11) 0.12268(18) -0.39306(10) 0.0276(8) Uani 1 1 d .
C23B C -0.00566(10) -0.42490(16) -0.30607(9) 0.0195(7) Uani 1 1 d .
C23A C 0.09234(11) -0.30779(18) -0.08844(10) 0.0240(8) Uani 1 1 d .
C24A C 0.21940(12) -0.16915(19) -0.06058(11) 0.0332(9) Uani 1 1 d .
H24A H 0.2182 -0.1670 -0.0949 0.040 Uiso 1 1 calc R
C24C C -0.06069(11) 0.14193(18) -0.45361(10) 0.0266(8) Uani 1 1 d .
H24B H -0.0326 0.1494 -0.4224 0.032 Uiso 1 1 calc R
C24B C -0.15831(11) -0.41456(18) -0.37060(10) 0.0259(8) Uani 1 1 d .
H24C H -0.1662 -0.3998 -0.3401 0.031 Uiso 1 1 calc R
C25C C -0.06704(12) 0.22765(19) -0.47995(11) 0.0330(9) Uani 1 1 d .
H25A H -0.0805 0.2704 -0.4619 0.050 Uiso 1 1 calc R
H25B H -0.0928 0.2214 -0.5116 0.050 Uiso 1 1 calc R
H25C H -0.0318 0.2457 -0.4831 0.050 Uiso 1 1 calc R
C25B C -0.17872(12) -0.3425(2) -0.40515(12) 0.0428(10) Uani 1 1 d .
H25D H -0.1592 -0.2903 -0.3926 0.064 Uiso 1 1 calc R
H25E H -0.2175 -0.3342 -0.4095 0.064 Uiso 1 1 calc R
H25F H -0.1727 -0.3563 -0.4358 0.064 Uiso 1 1 calc R
C25A C 0.22642(14) -0.0784(2) -0.04130(13) 0.0452(10) Uani 1 1 d .
H25G H 0.1951 -0.0441 -0.0583 0.068 Uiso 1 1 calc R
H25H H 0.2595 -0.0538 -0.0459 0.068 Uiso 1 1 calc R
H25I H 0.2291 -0.0790 -0.0073 0.068 Uiso 1 1 calc R
C26C C -0.03923(12) 0.0771(2) -0.48224(11) 0.0352(9) Uani 1 1 d .
H26A H -0.0349 0.0221 -0.4660 0.053 Uiso 1 1 calc R
H26B H -0.0041 0.0961 -0.4852 0.053 Uiso 1 1 calc R
H26C H -0.0649 0.0713 -0.5139 0.053 Uiso 1 1 calc R
C26B C -0.18812(13) -0.4972(2) -0.38904(13) 0.0477(10) Uani 1 1 d .
H26D H -0.1747 -0.5426 -0.3659 0.072 Uiso 1 1 calc R
H26E H -0.1817 -0.5125 -0.4193 0.072 Uiso 1 1 calc R
H26F H -0.2270 -0.4894 -0.3937 0.072 Uiso 1 1 calc R
C26A C 0.26842(12) -0.2232(2) -0.03445(13) 0.0454(10) Uani 1 1 d .
H26G H 0.2639 -0.2810 -0.0472 0.068 Uiso 1 1 calc R
H26H H 0.2712 -0.2248 -0.0005 0.068 Uiso 1 1 calc R
H26I H 0.3015 -0.1983 -0.0389 0.068 Uiso 1 1 calc R
C27B C 0.00089(11) -0.48772(18) -0.43008(10) 0.0274(8) Uani 1 1 d .
H27A H -0.0303 -0.4904 -0.4596 0.033 Uiso 1 1 calc R
C27A C 0.08459(13) -0.2271(2) 0.03205(11) 0.0413(10) Uani 1 1 d .
H27B H 0.0625 -0.2785 0.0340 0.050 Uiso 1 1 calc R
C27C C -0.24198(13) -0.0042(2) -0.50670(12) 0.0409(10) Uani 1 1 d .
H27C H -0.2202 -0.0416 -0.5217 0.049 Uiso 1 1 calc R
C28C C -0.27219(14) 0.0552(2) -0.54563(12) 0.0432(10) Uani 1 1 d .
H28A H -0.2982 0.0227 -0.5703 0.065 Uiso 1 1 calc R
H28B H -0.2464 0.0836 -0.5595 0.065 Uiso 1 1 calc R
H28C H -0.2915 0.0977 -0.5324 0.065 Uiso 1 1 calc R
C28B C 0.02678(13) -0.5749(2) -0.42191(12) 0.0431(10) Uani 1 1 d .
H28D H 0.0005 -0.6162 -0.4169 0.065 Uiso 1 1 calc R
H28E H 0.0584 -0.5734 -0.3938 0.065 Uiso 1 1 calc R
H28F H 0.0382 -0.5915 -0.4497 0.065 Uiso 1 1 calc R
C28A C 0.04665(15) -0.1535(2) 0.02661(13) 0.0535(11) Uani 1 1 d .
H28G H 0.0351 -0.1475 0.0555 0.080 Uiso 1 1 calc R
H28H H 0.0149 -0.1633 -0.0006 0.080 Uiso 1 1 calc R
H28I H 0.0651 -0.1016 0.0214 0.080 Uiso 1 1 calc R
C29B C 0.04133(14) -0.4224(2) -0.43821(12) 0.0504(10) Uani 1 1 d .
H29A H 0.0240 -0.3665 -0.4439 0.076 Uiso 1 1 calc R
H29B H 0.0531 -0.4391 -0.4658 0.076 Uiso 1 1 calc R
H29C H 0.0728 -0.4198 -0.4101 0.076 Uiso 1 1 calc R
C29A C 0.12926(15) -0.2263(3) 0.07662(13) 0.0677(14) Uani 1 1 d .
H29D H 0.1145 -0.2182 0.1036 0.102 Uiso 1 1 calc R
H29E H 0.1542 -0.1798 0.0757 0.102 Uiso 1 1 calc R
H29F H 0.1488 -0.2804 0.0802 0.102 Uiso 1 1 calc R
C29C C -0.27735(15) -0.0622(2) -0.48955(13) 0.0539(12) Uani 1 1 d .
H29G H -0.3021 -0.0913 -0.5167 0.081 Uiso 1 1 calc R
H29H H -0.2984 -0.0296 -0.4726 0.081 Uiso 1 1 calc R
H29I H -0.2551 -0.1043 -0.4681 0.081 Uiso 1 1 calc R
C30B C 0.03229(10) -0.41613(17) -0.25667(10) 0.0209(7) Uani 1 1 d .
H30A H 0.0147 -0.3783 -0.2381 0.025 Uiso 1 1 calc R
C30C C -0.18759(12) 0.15554(19) -0.34894(11) 0.0343(9) Uani 1 1 d .
H30B H -0.1543 0.1832 -0.3281 0.041 Uiso 1 1 calc R
C30A C 0.06103(11) -0.37177(17) -0.12442(10) 0.0251(8) Uani 1 1 d .
H30C H 0.0768 -0.3721 -0.1518 0.030 Uiso 1 1 calc R
C31B C 0.04105(12) -0.50331(18) -0.23230(11) 0.0310(8) Uani 1 1 d .
H31A H 0.0059 -0.5281 -0.2331 0.047 Uiso 1 1 calc R
H31B H 0.0630 -0.4967 -0.1992 0.047 Uiso 1 1 calc R
H31C H 0.0599 -0.5408 -0.2490 0.047 Uiso 1 1 calc R
C31A C 0.00145(11) -0.3491(2) -0.14346(11) 0.0335(9) Uani 1 1 d .
H31D H -0.0021 -0.2919 -0.1571 0.050 Uiso 1 1 calc R
H31E H -0.0154 -0.3508 -0.1175 0.050 Uiso 1 1 calc R
H31F H -0.0166 -0.3899 -0.1681 0.050 Uiso 1 1 calc R
C31C C -0.23145(13) 0.2235(2) -0.36237(13) 0.0489(11) Uani 1 1 d .
H31G H -0.2202 0.2683 -0.3806 0.073 Uiso 1 1 calc R
H31H H -0.2371 0.2478 -0.3335 0.073 Uiso 1 1 calc R
H31I H -0.2653 0.1980 -0.3817 0.073 Uiso 1 1 calc R
C32B C 0.08670(11) -0.37746(19) -0.25553(11) 0.0297(8) Uani 1 1 d .
H32A H 0.0810 -0.3220 -0.2713 0.044 Uiso 1 1 calc R
H32B H 0.1056 -0.4151 -0.2720 0.044 Uiso 1 1 calc R
H32C H 0.1086 -0.3703 -0.2225 0.044 Uiso 1 1 calc R
C32A C 0.06737(12) -0.46105(19) -0.10299(12) 0.0364(9) Uani 1 1 d .
H32D H 0.0471 -0.5016 -0.1267 0.055 Uiso 1 1 calc R
H32E H 0.0533 -0.4619 -0.0753 0.055 Uiso 1 1 calc R
H32F H 0.1058 -0.4768 -0.0932 0.055 Uiso 1 1 calc R
C32C C -0.20325(14) 0.0844(2) -0.32007(13) 0.0509(11) Uani 1 1 d .
H32G H -0.2116 0.1086 -0.2923 0.076 Uiso 1 1 calc R
H32H H -0.1731 0.0444 -0.3096 0.076 Uiso 1 1 calc R
H32I H -0.2351 0.0545 -0.3398 0.076 Uiso 1 1 calc R
C33C C 0.04411(11) 0.03179(17) -0.35666(10) 0.0228(7) Uani 1 1 d .
H33A H 0.0587 -0.0265 -0.3560 0.027 Uiso 1 1 calc R
H33F H 0.0138 0.0364 -0.3861 0.027 Uiso 1 1 calc R
C33A C 0.05553(12) -0.07257(19) -0.11118(10) 0.0309(8) Uani 1 1 d .
H33B H 0.0681 -0.1284 -0.0967 0.037 Uiso 1 1 calc R
H33C H 0.0171 -0.0774 -0.1300 0.037 Uiso 1 1 calc R
C33B C -0.10698(13) -0.1229(2) -0.39610(10) 0.0339(9) Uani 1 1 d .
H33D H -0.0965 -0.0624 -0.3911 0.041 Uiso 1 1 calc R
H33E H -0.1453 -0.1288 -0.3963 0.041 Uiso 1 1 calc R
C34C C 0.07232(11) 0.21512(18) -0.37751(11) 0.0317(8) Uani 1 1 d .
H34A H 0.0549 0.2346 -0.3538 0.048 Uiso 1 1 calc R
H34B H 0.0461 0.2168 -0.4091 0.048 Uiso 1 1 calc R
H34C H 0.1030 0.2522 -0.3769 0.048 Uiso 1 1 calc R
C34B C -0.09922(13) -0.1543(2) -0.44168(11) 0.0365(9) Uani 1 1 d .
H34D H -0.1054 -0.1086 -0.4657 0.044 Uiso 1 1 calc R
H34E H -0.1238 -0.2024 -0.4546 0.044 Uiso 1 1 calc R
C34A C 0.06242(15) -0.0052(2) -0.07341(13) 0.0513(10) Uani 1 1 d .
H34F H 0.0298 -0.0012 -0.0621 0.062 Uiso 1 1 calc R
H34G H 0.0943 -0.0171 -0.0461 0.062 Uiso 1 1 calc R
C35C C 0.12933(12) 0.0763(2) -0.41108(11) 0.0327(9) Uani 1 1 d .
H35A H 0.1436 0.0183 -0.4061 0.049 Uiso 1 1 calc R
H35B H 0.1590 0.1160 -0.4099 0.049 Uiso 1 1 calc R
H35C H 0.1023 0.0801 -0.4422 0.049 Uiso 1 1 calc R
C35B C -0.04088(13) -0.1823(2) -0.42702(12) 0.0431(10) Uani 1 1 d .
H35D H -0.0342 -0.2251 -0.4494 0.052 Uiso 1 1 calc R
H35E H -0.0163 -0.1335 -0.4257 0.052 Uiso 1 1 calc R
C35A C 0.07025(16) 0.0736(2) -0.09817(13) 0.0545(11) Uani 1 1 d .
H35F H 0.0914 0.1157 -0.0753 0.065 Uiso 1 1 calc R
H35G H 0.0349 0.0990 -0.1152 0.065 Uiso 1 1 calc R
C36C C 0.15245(11) 0.10301(19) -0.30665(11) 0.0306(8) Uani 1 1 d .
H36A H 0.1376 0.1170 -0.2804 0.046 Uiso 1 1 calc R
H36B H 0.1799 0.1451 -0.3082 0.046 Uiso 1 1 calc R
H36C H 0.1690 0.0465 -0.3015 0.046 Uiso 1 1 calc R
C36B C -0.03309(11) -0.21992(18) -0.37875(10) 0.0280(8) Uani 1 1 d .
H36D H -0.0405 -0.2817 -0.3811 0.034 Uiso 1 1 calc R
H36E H 0.0045 -0.2107 -0.3586 0.034 Uiso 1 1 calc R
C36A C 0.10069(14) 0.04662(18) -0.13260(11) 0.0384(9) Uani 1 1 d .
H36F H 0.0882 0.0789 -0.1627 0.046 Uiso 1 1 calc R
H36G H 0.1401 0.0559 -0.1189 0.046 Uiso 1 1 calc R
C1AS C -0.81149(4) 0.14213(19) 0.02855(9) 0.0977(17) Uani 1 1 d D
H1AA H -0.8045 0.1374 0.0630 0.147 Uiso 0.50 1 calc PR
H1AB H -0.8219 0.0865 0.0139 0.147 Uiso 0.50 1 calc PR
H1AC H -0.8409 0.1827 0.0160 0.147 Uiso 0.50 1 calc PR
C2AS C -0.76125(6) 0.1724(3) 0.01742(3) 0.0423(19) Uani 0.50 1 d PD
H2AA H -0.7508 0.2283 0.0326 0.051 Uiso 0.50 1 calc PR
H2AB H -0.7314 0.1322 0.0312 0.051 Uiso 0.50 1 calc PR
C3AS C -0.76851(5) 0.18030(9) -0.03488(3) 0.0979(19) Uani 1 1 d D
H3AA H -0.7817 0.1253 -0.0502 0.117 Uiso 0.50 1 calc PR
H3AB H -0.7969 0.2233 -0.0480 0.117 Uiso 0.50 1 calc PR
C4AS C -0.71827(5) 0.20483(9) -0.04775(3) 0.0868(17) Uani 1 1 d RD
H4AB H -0.7004 0.2521 -0.0269 0.104 Uiso 1 1 d R
H4AC H -0.7288 0.2260 -0.0808 0.104 Uiso 1 1 d R
C5AS C -0.67841(7) 0.13373(12) -0.04349(15) 0.0687(13) Uani 1 1 d D
H5AB H -0.6465 0.1545 -0.0519 0.103 Uiso 1 1 calc R
H5AC H -0.6953 0.0876 -0.0651 0.103 Uiso 1 1 calc R
H5AD H -0.6675 0.1126 -0.0108 0.103 Uiso 1 1 calc R
C1BS C -0.08366(15) 0.45181(11) -0.10781(5) 0.0861(16) Uani 1 1 d D
H1BA H -0.0580 0.4044 -0.1016 0.129 Uiso 0.50 1 calc PR
H1BB H -0.0765 0.4890 -0.1321 0.129 Uiso 0.50 1 calc PR
H1BC H -0.1207 0.4298 -0.1191 0.129 Uiso 0.50 1 calc PR
C2BS C -0.07728(5) 0.50124(8) -0.06289(6) 0.059(2) Uani 0.50 1 d PD
H2BA H -0.0843 0.4633 -0.0385 0.070 Uiso 0.50 1 calc PR
H2BB H -0.0395 0.5216 -0.0510 0.070 Uiso 0.50 1 calc PR
C3BS C -0.11492(7) 0.57577(9) -0.06997(4) 0.146(3) Uani 1 1 d D
H3BA H -0.1520 0.5548 -0.0854 0.175 Uiso 0.50 1 calc PR
H3BB H -0.1053 0.6148 -0.0927 0.175 Uiso 0.50 1 calc PR
C4BS C -0.11675(4) 0.62675(10) -0.02732(5) 0.114(2) Uani 1 1 d D
H4BB H -0.1479 0.6663 -0.0360 0.137 Uiso 1 1 calc R
H4BC H -0.1216 0.5884 -0.0022 0.137 Uiso 1 1 calc R
C5BS C -0.06516(6) 0.67595(17) -0.00915(18) 0.120(2) Uani 1 1 d D
H5BB H -0.0665 0.7090 0.0188 0.180 Uiso 1 1 calc R
H5BC H -0.0608 0.7144 -0.0340 0.180 Uiso 1 1 calc R
H5BD H -0.0345 0.6366 -0.0003 0.180 Uiso 1 1 calc R
H1M H 0.0813(11) 0.0101(19) -0.2406(10) 0.044(9) Uiso 1 1 d .
H2M H 0.0207(9) -0.2062(15) -0.2273(8) 0.015(7) Uiso 1 1 d .
H3M H -0.0665(3) -0.0307(4) -0.3019(7) 0.044(9) Uiso 1 1 d D
H4M H 0.0248(13) -0.107(2) -0.2868(11) 0.056(10) Uiso 1 1 d .
H5M H 0.0005(11) -0.0561(19) -0.2295(11) 0.046(9) Uiso 1 1 d .

loop_
_atom_site_aniso_label
_atom_site_aniso_U_11
_atom_site_aniso_U_22
_atom_site_aniso_U_33
_atom_site_aniso_U_23
_atom_site_aniso_U_13
_atom_site_aniso_U_12
Y1A 0.01680(12) 0.01350(13) 0.02487(14) 0.00040(11) 0.00467(10) 0.00151(11)
Y1B 0.01699(12) 0.01292(13) 0.02572(14) 0.00113(11) 0.00582(10) -0.00036(10)
Y1C 0.01825(12) 0.01172(12) 0.02596(14) 0.00056(11) 0.00514(11) 0.00010(11)
Si1C 0.0253(4) 0.0211(4) 0.0331(4) 0.0016(3) 0.0105(3) -0.0002(3)
O1A 0.0292(10) 0.0159(10) 0.0296(10) -0.0029(8) 0.0074(8) -0.0006(8)
O1B 0.0270(10) 0.0196(10) 0.0284(11) 0.0010(8) 0.0063(8) 0.0039(8)
N1A 0.0176(10) 0.0146(11) 0.0272(12) 0.0011(10) 0.0080(9) 0.0006(9)
N1C 0.0235(11) 0.0148(12) 0.0250(12) -0.0017(10) 0.0068(10) 0.0013(10)
N1B 0.0206(11) 0.0139(11) 0.0298(12) -0.0011(9) 0.0105(10) -0.0012(9)
C1A 0.0182(13) 0.0161(14) 0.0284(15) -0.0009(12) 0.0074(11) 0.0057(11)
C1C 0.0298(15) 0.0132(13) 0.0246(15) -0.0001(12) 0.0037(12) 0.0056(12)
C1B 0.0217(13) 0.0146(14) 0.0330(15) 0.0051(12) 0.0115(12) 0.0008(11)
N2C 0.0195(11) 0.0109(11) 0.0253(12) 0.0009(9) 0.0041(9) 0.0012(9)
N2A 0.0185(11) 0.0157(11) 0.0214(12) -0.0019(9) 0.0038(9) 0.0006(9)
N2B 0.0149(10) 0.0153(11) 0.0255(12) -0.0006(10) 0.0016(9) 0.0019(9)
C2A 0.0228(14) 0.0147(14) 0.0368(16) 0.0023(12) 0.0110(12) 0.0058(12)
C2B 0.0231(14) 0.0209(15) 0.0334(16) 0.0009(12) 0.0109(12) 0.0007(12)
C2C 0.0424(17) 0.0221(16) 0.0347(17) 0.0021(13) 0.0107(14) 0.0048(14)
C3A 0.0315(15) 0.0238(15) 0.0342(16) 0.0041(13) 0.0154(13) 0.0054(13)
C3C 0.058(2) 0.0310(18) 0.0425(19) -0.0031(15) 0.0224(16) 0.0050(16)
C3B 0.0407(17) 0.0274(17) 0.0436(18) -0.0034(14) 0.0194(14) 0.0035(14)
C4A 0.0281(14) 0.0184(15) 0.0508(18) 0.0106(13) 0.0211(13) 0.0059(12)
C4B 0.0268(15) 0.0361(18) 0.0488(19) 0.0011(15) 0.0148(14) 0.0101(14)
C4C 0.073(2) 0.0254(17) 0.0338(18) -0.0051(14) 0.0139(17) 0.0044(17)
C5C 0.0468(19) 0.0223(17) 0.0389(19) -0.0014(14) -0.0021(16) 0.0002(15)
C5A 0.0219(14) 0.0190(15) 0.0441(18) 0.0047(13) 0.0077(13) 0.0039(12)
C5B 0.0219(14) 0.0369(18) 0.0437(19) 0.0042(15) 0.0082(13) 0.0052(14)
C6A 0.0239(14) 0.0151(14) 0.0400(17) 0.0013(13) 0.0096(13) 0.0054(12)
C6B 0.0271(14) 0.0204(15) 0.0430(17) 0.0072(13) 0.0149(13) 0.0012(13)
C6C 0.0416(17) 0.0089(13) 0.0350(17) 0.0009(12) 0.0045(14) 0.0015(13)
C7A 0.0222(13) 0.0295(16) 0.0252(15) -0.0051(13) 0.0106(12) -0.0030(12)
C7B 0.0272(14) 0.0263(16) 0.0370(17) -0.0053(13) 0.0126(13) -0.0007(13)
C7C 0.0344(16) 0.0340(18) 0.049(2) -0.0004(15) 0.0153(15) 0.0025(15)
C8B 0.0374(17) 0.0333(18) 0.0417(19) -0.0079(15) 0.0062(15) 0.0046(15)
C8A 0.0351(16) 0.0265(17) 0.0314(17) -0.0026(13) 0.0087(13) -0.0069(13)
C8C 0.0393(18) 0.049(2) 0.073(2) 0.0116(19) 0.0261(17) 0.0079(17)
C9A 0.0340(16) 0.0313(17) 0.0284(16) -0.0031(13) 0.0070(13) 0.0042(14)
C9B 0.0465(18) 0.0346(19) 0.047(2) -0.0098(15) 0.0156(16) -0.0021(16)
C9C 0.054(2) 0.047(2) 0.062(2) 0.0010(18) 0.0212(18) -0.0049(18)
C10A 0.0263(15) 0.0176(15) 0.0434(19) -0.0026(13) 0.0048(14) -0.0044(12)
C10C 0.0260(15) 0.0185(15) 0.0495(19) -0.0060(14) 0.0048(14) -0.0039(13)
C10B 0.0202(14) 0.0322(17) 0.0335(17) -0.0025(14) 0.0042(13) -0.0002(13)
C11C 0.0311(17) 0.0279(18) 0.072(3) -0.0010(17) -0.0009(17) -0.0037(15)
C11A 0.0423(19) 0.042(2) 0.048(2) -0.0154(16) 0.0040(16) 0.0044(16)
C11B 0.0386(17) 0.0306(17) 0.0401(18) 0.0026(15) 0.0095(15) 0.0000(14)
C12B 0.0334(17) 0.0341(18) 0.0438(19) -0.0004(15) 0.0077(15) -0.0029(15)
C12C 0.0272(15) 0.0304(18) 0.058(2) -0.0060(15) 0.0114(15) -0.0025(14)
C12A 0.0308(18) 0.074(3) 0.053(2) -0.011(2) -0.0024(17) 0.0124(18)
C13B 0.0133(12) 0.0252(15) 0.0238(15) -0.0008(12) 0.0023(11) -0.0023(12)
C13A 0.0139(12) 0.0147(13) 0.0211(14) -0.0030(11) -0.0003(11) -0.0019(11)
C13C 0.0157(12) 0.0170(14) 0.0266(15) -0.0012(12) 0.0062(11) 0.0012(11)
C14A 0.0161(13) 0.0226(15) 0.0257(15) 0.0000(12) 0.0072(11) 0.0007(12)
C14C 0.0261(14) 0.0108(13) 0.0317(16) -0.0030(12) 0.0068(12) -0.0062(12)
C14B 0.0247(14) 0.0208(15) 0.0341(16) 0.0042(12) 0.0126(12) -0.0001(12)
C15C 0.0296(14) 0.0124(14) 0.0370(16) 0.0001(12) 0.0138(13) -0.0004(12)
C15A 0.0195(13) 0.0183(14) 0.0289(16) -0.0019(12) 0.0020(12) -0.0017(12)
C15B 0.0265(14) 0.0227(15) 0.0314(16) 0.0029(13) 0.0082(13) -0.0043(13)
C16A 0.0210(14) 0.0185(14) 0.0273(15) 0.0031(12) 0.0020(12) 0.0039(12)
C16B 0.0225(14) 0.0189(15) 0.0301(16) 0.0034(12) 0.0047(12) -0.0019(12)
C16C 0.0245(14) 0.0207(15) 0.0270(15) 0.0009(12) 0.0049(12) 0.0033(12)
C17C 0.0242(13) 0.0174(14) 0.0236(14) -0.0038(12) 0.0084(11) -0.0052(12)
C17A 0.0163(13) 0.0158(14) 0.0214(14) 0.0000(11) 0.0014(11) -0.0003(11)
C17B 0.0167(13) 0.0179(14) 0.0243(15) 0.0045(12) 0.0003(11) 0.0011(11)
C18A 0.0196(13) 0.0168(14) 0.0224(15) 0.0038(12) -0.0006(12) 0.0087(11)
C18C 0.0208(14) 0.0141(14) 0.0288(16) 0.0024(12) 0.0004(12) 0.0050(11)
C18B 0.0304(14) 0.0060(13) 0.0249(15) 0.0000(11) 0.0062(12) -0.0008(11)
C19A 0.0266(15) 0.0225(15) 0.0237(15) 0.0015(12) 0.0014(12) 0.0073(12)
C19C 0.0265(14) 0.0196(15) 0.0248(15) 0.0052(12) 0.0000(12) 0.0088(12)
C19B 0.0226(14) 0.0090(13) 0.0323(16) 0.0000(12) 0.0035(12) -0.0015(11)
C20B 0.0241(14) 0.0109(13) 0.0287(16) -0.0001(12) 0.0009(12) -0.0026(12)
C20A 0.0411(17) 0.0295(17) 0.0195(16) -0.0032(13) -0.0020(14) 0.0096(14)
C20C 0.0368(17) 0.0226(16) 0.0274(16) 0.0005(13) 0.0031(14) 0.0024(13)
C21C 0.0279(15) 0.0237(16) 0.0338(17) -0.0004(13) 0.0000(13) -0.0025(13)
C21B 0.0317(15) 0.0127(14) 0.0258(15) -0.0013(12) 0.0069(12) -0.0031(12)
C21A 0.0304(15) 0.0346(17) 0.0310(17) 0.0043(14) 0.0079(13) 0.0105(14)
C22B 0.0240(14) 0.0175(14) 0.0281(15) -0.0023(12) 0.0070(12) -0.0013(12)
C22C 0.0229(15) 0.0258(16) 0.0431(19) 0.0040(14) 0.0037(14) -0.0029(13)
C22A 0.0270(15) 0.0317(17) 0.0313(16) 0.0051(13) 0.0081(13) 0.0070(13)
C23C 0.0243(14) 0.0225(15) 0.0332(17) 0.0007(13) 0.0038(13) 0.0031(13)
C23B 0.0227(13) 0.0085(13) 0.0259(15) -0.0007(11) 0.0047(12) -0.0016(11)
C23A 0.0224(14) 0.0249(15) 0.0224(15) 0.0054(12) 0.0026(12) 0.0084(12)
C24A 0.0319(16) 0.0374(18) 0.0266(17) -0.0056(14) 0.0020(13) -0.0043(14)
C24C 0.0236(14) 0.0274(16) 0.0257(16) 0.0002(13) 0.0022(12) -0.0005(13)
C24B 0.0241(14) 0.0231(15) 0.0274(16) 0.0006(13) 0.0026(12) -0.0019(12)
C25C 0.0391(17) 0.0271(16) 0.0288(17) -0.0016(13) 0.0032(14) -0.0041(14)
C25B 0.0281(16) 0.044(2) 0.054(2) 0.0169(17) 0.0082(15) 0.0097(15)
C25A 0.0428(19) 0.0315(18) 0.056(2) 0.0007(17) 0.0061(17) -0.0026(16)
C26C 0.0324(16) 0.0340(18) 0.0391(18) -0.0016(15) 0.0099(14) 0.0010(14)
C26B 0.0341(17) 0.0384(19) 0.071(2) -0.0070(18) 0.0153(17) -0.0106(16)
C26A 0.0249(16) 0.048(2) 0.055(2) -0.0138(17) -0.0005(16) 0.0010(16)
C27B 0.0325(15) 0.0237(16) 0.0239(15) -0.0049(12) 0.0049(13) 0.0001(13)
C27A 0.0458(18) 0.050(2) 0.0287(17) -0.0036(15) 0.0123(15) 0.0085(17)
C27C 0.0401(18) 0.0327(18) 0.042(2) -0.0032(16) -0.0005(16) -0.0112(15)
C28C 0.0456(19) 0.0387(19) 0.0357(19) -0.0010(16) -0.0039(16) -0.0104(16)
C28B 0.0491(19) 0.0353(18) 0.045(2) -0.0073(16) 0.0132(16) 0.0095(16)
C28A 0.065(2) 0.058(2) 0.043(2) -0.0049(18) 0.0257(17) 0.0140(19)
C29B 0.075(2) 0.052(2) 0.0349(18) -0.0083(16) 0.0320(16) -0.0187(19)
C29A 0.061(2) 0.109(4) 0.037(2) 0.002(2) 0.0197(18) 0.017(2)
C29C 0.065(2) 0.038(2) 0.053(2) -0.0084(17) 0.0088(19) -0.0223(18)
C30B 0.0187(13) 0.0149(14) 0.0280(15) -0.0025(12) 0.0048(12) 0.0014(11)
C30C 0.0268(15) 0.0334(17) 0.0417(18) -0.0048(15) 0.0082(14) -0.0041(14)
C30A 0.0284(14) 0.0234(15) 0.0261(15) -0.0001(12) 0.0121(12) -0.0002(12)
C31B 0.0334(16) 0.0189(15) 0.0348(18) -0.0030(13) 0.0002(14) -0.0008(13)
C31A 0.0256(15) 0.0360(18) 0.0362(18) 0.0031(15) 0.0044(13) -0.0032(14)
C31C 0.0408(18) 0.049(2) 0.058(2) -0.0111(18) 0.0158(17) 0.0094(17)
C32B 0.0244(14) 0.0311(17) 0.0321(17) -0.0043(13) 0.0059(13) -0.0044(13)
C32A 0.0336(16) 0.0279(17) 0.0465(19) 0.0017(15) 0.0096(15) 0.0021(14)
C32C 0.0487(19) 0.048(2) 0.062(2) -0.0050(18) 0.0255(17) -0.0077(17)
C33C 0.0254(14) 0.0122(14) 0.0280(15) 0.0041(12) 0.0033(12) 0.0010(12)
C33A 0.0299(15) 0.0305(17) 0.0348(17) -0.0015(14) 0.0131(13) 0.0011(14)
C33B 0.0354(17) 0.0326(17) 0.0289(17) 0.0059(14) 0.0013(14) 0.0106(14)
C34C 0.0270(15) 0.0253(16) 0.0432(18) 0.0042(14) 0.0105(14) -0.0030(13)
C34B 0.0460(18) 0.0297(17) 0.0311(17) 0.0076(14) 0.0065(15) -0.0009(15)
C34A 0.065(2) 0.041(2) 0.060(2) -0.0095(17) 0.0365(17) 0.0015(18)
C35C 0.0312(16) 0.0289(17) 0.0373(18) -0.0019(14) 0.0087(14) -0.0022(14)
C35B 0.0462(18) 0.046(2) 0.0404(19) 0.0023(16) 0.0178(15) 0.0044(17)
C35A 0.084(3) 0.0326(19) 0.050(2) -0.0078(17) 0.0239(19) 0.0096(19)
C36C 0.0273(14) 0.0285(16) 0.0395(17) -0.0004(14) 0.0154(13) 0.0017(13)
C36B 0.0289(15) 0.0201(15) 0.0364(17) -0.0015(13) 0.0115(13) 0.0029(13)
C36A 0.0558(19) 0.0192(16) 0.0408(19) -0.0022(14) 0.0145(16) -0.0059(15)
C1AS 0.115(3) 0.089(3) 0.112(3) -0.020(3) 0.070(3) -0.034(3)
C2AS 0.063(4) 0.038(4) 0.029(3) -0.004(3) 0.020(3) -0.019(3)
C3AS 0.085(3) 0.083(3) 0.125(4) -0.018(3) 0.031(3) -0.032(3)
C4AS 0.067(3) 0.086(3) 0.116(4) -0.017(3) 0.040(3) -0.015(3)
C5AS 0.071(2) 0.058(3) 0.084(3) -0.027(2) 0.034(2) -0.018(2)
C1BS 0.113(3) 0.064(3) 0.095(3) -0.006(2) 0.051(3) -0.004(3)
C2BS 0.052(3) 0.042(4) 0.110(5) 0.018(4) 0.067(3) 0.004(3)
C3BS 0.134(4) 0.162(6) 0.164(5) 0.032(5) 0.078(4) -0.025(5)
C4BS 0.115(4) 0.110(4) 0.140(4) -0.021(4) 0.071(3) -0.013(3)
C5BS 0.091(4) 0.172(6) 0.091(4) 0.022(4) 0.017(3) -0.037(4)

loop_
_atom_type_symbol
_atom_type_description
_atom_type_scat_dispersion_real
_atom_type_scat_dispersion_imag
_atom_type_scat_source
C C 0.0033 0.0016 'International Tables Vol C Tables 4.2.6.8 and 6.1.1.4'
H H 0.0000 0.0000 'International Tables Vol C Tables 4.2.6.8 and 6.1.1.4'
N N 0.0061 0.0033 'International Tables Vol C Tables 4.2.6.8 and 6.1.1.4'
O O 0.0106 0.0060 'International Tables Vol C Tables 4.2.6.8 and 6.1.1.4'
Si Si 0.0817 0.0704 'International Tables Vol C Tables 4.2.6.8 and 6.1.1.4'
Y Y -2.7962 3.5667 'International Tables Vol C Tables 4.2.6.8 and 6.1.1.4'

loop_
_geom_angle_atom_site_label_1
_geom_angle_atom_site_label_2
_geom_angle_atom_site_label_3
_geom_angle
N1A Y1A O1A 121.37(7)
N1A Y1A N2A 56.70(8)
O1A Y1A N2A 88.08(7)
N1A Y1A C13A 28.09(8)
O1A Y1A C13A 108.52(7)
N2A Y1A C13A 28.86(8)
N1A Y1A Y1B 125.65(5)
O1A Y1A Y1B 112.77(5)
N2A Y1A Y1B 124.26(5)
C13A Y1A Y1B 127.83(5)
N1A Y1A Y1C 111.74(5)
O1A Y1A Y1C 99.70(4)
N2A Y1A Y1C 168.43(6)
C13A Y1A Y1C 139.59(6)
Y1B Y1A Y1C 60.512(8)
N1B Y1B O1B 118.02(7)
N1B Y1B N2B 56.64(7)
O1B Y1B N2B 88.57(7)
N1B Y1B C13B 28.37(8)
O1B Y1B C13B 107.15(7)
N2B Y1B C13B 28.55(8)
N1B Y1B Y1A 122.89(5)
O1B Y1B Y1A 118.70(5)
N2B Y1B Y1A 119.01(5)
C13B Y1B Y1A 122.81(5)
N1B Y1B Y1C 127.14(5)
O1B Y1B Y1C 88.21(5)
N2B Y1B Y1C 176.01(6)
C13B Y1B Y1C 155.34(6)
Y1A Y1B Y1C 60.803(7)
N1C Y1C C33C 113.69(9)
N1C Y1C N2C 56.40(7)
C33C Y1C N2C 90.11(8)
N1C Y1C C13C 28.06(7)
C33C Y1C C13C 100.60(9)
N2C Y1C C13C 28.65(7)
N1C Y1C Y1B 137.11(6)
C33C Y1C Y1B 109.19(6)
N2C Y1C Y1B 123.95(5)
C13C Y1C Y1B 140.13(5)
N1C Y1C Y1A 112.05(5)
C33C Y1C Y1A 101.17(6)
N2C Y1C Y1A 166.84(5)
C13C Y1C Y1A 140.11(5)
Y1B Y1C Y1A 58.685(8)
C33C Si1C C36C 107.66(13)
C33C Si1C C35C 116.29(14)
C36C Si1C C35C 106.16(13)
C33C Si1C C34C 112.84(13)
C36C Si1C C34C 109.22(13)
C35C Si1C C34C 104.35(15)
C33A O1A C36A 109.5(2)
C33A O1A Y1A 120.02(15)
C36A O1A Y1A 123.22(17)
C36B O1B C33B 108.2(2)
C36B O1B Y1B 119.70(14)
C33B O1B Y1B 127.23(16)
C13A N1A C1A 118.3(2)
C13A N1A Y1A 97.71(17)
C1A N1A Y1A 142.75(16)
C13C N1C C1C 114.9(2)
C13C N1C Y1C 98.18(16)
C1C N1C Y1C 143.53(17)
C13B N1B C1B 116.2(2)
C13B N1B Y1B 98.44(17)
C1B N1B Y1B 141.95(17)
C2A C1A C6A 120.3(3)
C2A C1A N1A 121.1(2)
C6A C1A N1A 118.6(2)
C6C C1C C2C 120.5(3)
C6C C1C N1C 121.8(3)
C2C C1C N1C 117.7(2)
C6B C1B C2B 120.3(3)
C6B C1B N1B 118.9(3)
C2B C1B N1B 120.8(2)
C17C N2C C13C 119.1(2)
C17C N2C Y1C 150.05(18)
C13C N2C Y1C 90.31(14)
C17A N2A C13A 119.9(2)
C17A N2A Y1A 148.08(18)
C13A N2A Y1A 91.12(14)
C13B N2B C17B 119.5(2)
C13B N2B Y1B 91.12(16)
C17B N2B Y1B 148.46(19)
C1A C2A C3A 119.1(2)
C1A C2A C7A 121.4(3)
C3A C2A C7A 119.3(3)
C3B C2B C1B 117.6(2)
C3B C2B C7B 121.5(3)
C1B C2B C7B 120.8(2)
C3C C2C C1C 119.2(3)
C3C C2C C7C 118.4(3)
C1C C2C C7C 122.4(3)
C4A C3A C2A 120.8(3)
C4C C3C C2C 120.2(3)
C4B C3B C2B 122.1(3)
C5A C4A C3A 119.4(3)
C5B C4B C3B 119.9(3)
C5C C4C C3C 121.0(3)
C4C C5C C6C 121.2(3)
C4A C5A C6A 122.1(3)
C4B C5B C6B 121.3(3)
C5A C6A C1A 118.2(3)
C5A C6A C10A 120.2(2)
C1A C6A C10A 121.5(3)
C5B C6B C1B 118.9(3)
C5B C6B C10B 119.3(2)
C1B C6B C10B 121.8(3)
C1C C6C C5C 117.9(3)
C1C C6C C10C 120.3(3)
C5C C6C C10C 121.8(3)
C2A C7A C8A 109.8(2)
C2A C7A C9A 113.8(2)
C8A C7A C9A 109.2(2)
C2B C7B C8B 111.9(2)
C2B C7B C9B 113.8(2)
C8B C7B C9B 107.6(3)
C9C C7C C8C 112.2(3)
C9C C7C C2C 111.1(3)
C8C C7C C2C 112.4(3)
C6A C10A C12A 113.8(3)
C6A C10A C11A 110.0(2)
C12A C10A C11A 110.4(3)
C6C C10C C12C 111.7(2)
C6C C10C C11C 113.4(3)
C12C C10C C11C 110.3(3)
C6B C10B C12B 112.2(3)
C6B C10B C11B 112.7(2)
C12B C10B C11B 109.2(2)
N2B C13B N1B 112.7(2)
N2B C13B C14B 120.8(3)
N1B C13B C14B 126.4(3)
N2B C13B Y1B 60.33(14)
N1B C13B Y1B 53.20(14)
C14B C13B Y1B 172.02(18)
N1A C13A N2A 113.5(2)
N1A C13A C14A 126.9(3)
N2A C13A C14A 119.6(2)
N1A C13A Y1A 54.20(13)
N2A C13A Y1A 60.02(12)
C14A C13A Y1A 172.63(18)
N1C C13C N2C 113.9(2)
N1C C13C C14C 125.2(2)
N2C C13C C14C 120.8(2)
N1C C13C Y1C 53.76(13)
N2C C13C Y1C 61.04(13)
C14C C13C Y1C 172.1(2)
C15A C14A C13A 118.8(3)
C15C C14C C13C 118.6(2)
C15B C14B C13B 118.5(3)
C14C C15C C16C 120.3(3)
C14A C15A C16A 121.1(3)
C14B C15B C16B 120.9(3)
C17A C16A C15A 118.5(3)
C17B C16B C15B 118.8(3)
C17C C16C C15C 118.4(2)
N2C C17C C16C 122.6(2)
N2C C17C C18C 118.4(2)
C16C C17C C18C 118.5(2)
N2A C17A C16A 121.7(3)
N2A C17A C18A 117.6(2)
C16A C17A C18A 120.1(2)
N2B C17B C16B 121.3(3)
N2B C17B C18B 116.1(2)
C16B C17B C18B 122.0(2)
C23A C18A C19A 120.6(3)
C23A C18A C17A 122.8(2)
C19A C18A C17A 116.5(2)
C19C C18C C23C 121.2(2)
C19C C18C C17C 120.9(3)
C23C C18C C17C 117.8(3)
C23B C18B C19B 120.0(3)
C23B C18B C17B 121.7(2)
C19B C18B C17B 118.3(2)
C20A C19A C18A 118.1(3)
C20A C19A C24A 121.3(3)
C18A C19A C24A 120.5(3)
C20C C19C C18C 118.1(3)
C20C C19C C24C 121.2(3)
C18C C19C C24C 120.8(2)
C20B C19B C18B 118.8(2)
C20B C19B C24B 119.2(2)
C18B C19B C24B 122.0(3)
C21B C20B C19B 122.1(2)
C19A C20A C21A 122.3(3)
C21C C20C C19C 122.4(3)
C20C C21C C22C 118.3(3)
C20C C21C C27C 119.1(3)
C22C C21C C27C 122.6(3)
C20B C21B C22B 118.4(3)
C20B C21B C27B 120.6(2)
C22B C21B C27B 121.1(3)
C22A C21A C20A 117.7(3)
C22A C21A C27A 120.9(3)
C20A C21A C27A 121.3(3)
C21B C22B C23B 122.3(3)
C21C C22C C23C 122.4(3)
C21A C22A C23A 122.9(3)
C18C C23C C22C 117.6(3)
C18C C23C C30C 121.6(2)
C22C C23C C30C 120.7(3)
C22B C23B C18B 118.5(2)
C22B C23B C30B 121.1(2)
C18B C23B C30B 120.3(3)
C18A C23A C22A 118.4(3)
C18A C23A C30A 123.1(3)
C22A C23A C30A 118.5(3)
C19A C24A C25A 112.6(3)
C19A C24A C26A 110.4(3)
C25A C24A C26A 109.9(2)
C19C C24C C26C 114.4(2)
C19C C24C C25C 111.0(2)
C26C C24C C25C 108.3(3)
C25B C24B C19B 111.3(2)
C25B C24B C26B 111.0(2)
C19B C24B C26B 111.1(2)
C28B C27B C21B 111.6(2)
C28B C27B C29B 110.2(3)
C21B C27B C29B 111.2(2)
C29A C27A C28A 114.1(3)
C29A C27A C21A 113.5(3)
C28A C27A C21A 111.8(3)
C29C C27C C28C 114.0(3)
C29C C27C C21C 115.8(3)
C28C C27C C21C 110.0(3)
C23B C30B C32B 113.5(2)
C23B C30B C31B 109.6(2)
C32B C30B C31B 109.7(2)
C31C C30C C32C 111.4(3)
C31C C30C C23C 110.8(3)
C32C C30C C23C 112.7(3)
C23A C30A C31A 112.4(2)
C23A C30A C32A 110.6(2)
C31A C30A C32A 110.2(2)
Si1C C33C Y1C 122.86(13)
O1A C33A C34A 105.1(2)
O1B C33B C34B 105.6(2)
C33B C34B C35B 102.6(2)
C35A C34A C33A 103.4(3)
C36B C35B C34B 103.9(3)
C34A C35A C36A 105.2(3)
O1B C36B C35B 105.8(2)
O1A C36A C35A 105.0(3)
C3AS C2AS C1AS 112.77(15)
C4AS C3AS C2AS 114.59(7)
C3AS C4AS C5AS 113.96(12)
C3BS C2BS C1BS 112.36(15)
C2BS C3BS C4BS 118.47(11)
C5BS C4BS C3BS 109.8(2)

loop_
_geom_bond_atom_site_label_1
_geom_bond_atom_site_label_2
_geom_bond_distance
Y1A N1A 2.323(2)
Y1A O1A 2.3496(19)
Y1A N2A 2.459(2)
Y1A C13A 2.838(3)
Y1A Y1B 3.4408(4)
Y1A Y1C 3.5158(4)
Y1B N1B 2.307(2)
Y1B O1B 2.3510(19)
Y1B N2B 2.477(2)
Y1B C13B 2.851(3)
Y1B Y1C 3.5058(4)
Y1C N1C 2.331(2)
Y1C C33C 2.402(3)
Y1C N2C 2.503(2)
Y1C C13C 2.860(3)
Si1C C33C 1.828(3)
Si1C C36C 1.861(3)
Si1C C35C 1.872(3)
Si1C C34C 1.872(3)
O1A C33A 1.451(4)
O1A C36A 1.472(3)
O1B C36B 1.467(3)
O1B C33B 1.473(3)
N1A C13A 1.349(3)
N1A C1A 1.434(4)
N1C C13C 1.359(3)
N1C C1C 1.426(3)
N1B C13B 1.369(3)
N1B C1B 1.425(4)
C1A C2A 1.393(4)
C1A C6A 1.415(4)
C1C C6C 1.402(4)
C1C C2C 1.418(4)
C1B C6B 1.410(4)
C1B C2B 1.414(4)
N2C C17C 1.341(3)
N2C C13C 1.371(3)
N2A C17A 1.352(3)
N2A C13A 1.370(4)
N2B C13B 1.363(4)
N2B C17B 1.365(3)
C2A C3A 1.393(4)
C2A C7A 1.523(4)
C2B C3B 1.397(4)
C2B C7B 1.514(4)
C2C C3C 1.391(4)
C2C C7C 1.520(4)
C3A C4A 1.382(4)
C3C C4C 1.374(5)
C3B C4B 1.373(4)
C4A C5A 1.372(4)
C4B C5B 1.365(4)
C4C C5C 1.371(5)
C5C C6C 1.405(4)
C5A C6A 1.378(4)
C5B C6B 1.394(4)
C6A C10A 1.517(4)
C6B C10B 1.519(4)
C6C C10C 1.488(5)
C7A C8A 1.525(4)
C7A C9A 1.529(4)
C7B C8B 1.520(4)
C7B C9B 1.530(4)
C7C C9C 1.508(5)
C7C C8C 1.515(4)
C10A C12A 1.522(4)
C10A C11A 1.526(4)
C10C C12C 1.522(5)
C10C C11C 1.536(4)
C10B C12B 1.535(4)
C10B C11B 1.538(4)
C13B C14B 1.410(4)
C13A C14A 1.432(4)
C13C C14C 1.410(4)
C14A C15A 1.356(4)
C14C C15C 1.372(4)
C14B C15B 1.368(4)
C15C C16C 1.396(4)
C15A C16A 1.392(4)
C15B C16B 1.389(4)
C16A C17A 1.386(4)
C16B C17B 1.384(4)
C16C C17C 1.379(4)
C17C C18C 1.510(4)
C17A C18A 1.495(4)
C17B C18B 1.485(4)
C18A C23A 1.387(4)
C18A C19A 1.417(4)
C18C C19C 1.400(4)
C18C C23C 1.402(4)
C18B C23B 1.408(4)
C18B C19B 1.409(4)
C19A C20A 1.390(4)
C19A C24A 1.519(4)
C19C C20C 1.397(4)
C19C C24C 1.514(4)
C19B C20B 1.391(4)
C19B C24B 1.523(4)
C20B C21B 1.380(4)
C20A C21A 1.392(4)
C20C C21C 1.374(4)
C21C C22C 1.380(5)
C21C C27C 1.537(4)
C21B C22B 1.385(4)
C21B C27B 1.523(4)
C21A C22A 1.371(4)
C21A C27A 1.518(5)
C22B C23B 1.392(4)
C22C C23C 1.403(4)
C22A C23A 1.397(4)
C23C C30C 1.533(4)
C23B C30B 1.507(4)
C23A C30A 1.516(4)
C24A C25A 1.530(4)
C24A C26A 1.535(4)
C24C C26C 1.525(4)
C24C C25C 1.542(4)
C24B C25B 1.514(4)
C24B C26B 1.530(4)
C27B C28B 1.517(4)
C27B C29B 1.531(5)
C27A C29A 1.476(4)
C27A C28A 1.496(5)
C27C C29C 1.478(5)
C27C C28C 1.510(4)
C30B C32B 1.520(4)
C30B C31B 1.536(4)
C30C C31C 1.525(4)
C30C C32C 1.528(5)
C30A C31A 1.519(4)
C30A C32A 1.531(4)
C33A C34A 1.509(5)
C33B C34B 1.494(5)
C34B C35B 1.507(4)
C34A C35A 1.482(5)
C35B C36B 1.497(4)
C35A C36A 1.508(5)
C1AS C2AS 1.5009(10)
C2AS C3AS 1.4995(9)
C3AS C4AS 1.4994
C4AS C5AS 1.5006
C1BS C2BS 1.5008(10)
C2BS C3BS 1.4993(9)
C3BS C4BS 1.5008(10)
C4BS C5BS 1.4993(10)
